data_7227911
loop_
_publ_author_name
'Shan, Pei-Hui'
'Tu, Shi-Chun'
'Lin, Rui-Lian'
'Tao, Zhu'
'Liu, Jing-Xin'
'Xiao, Xin'

_publ_section_title
;
 Supramolecular complexes of
 \a,\a&#x2032;,\d,\d&#x2032;-tetramethyl-cucurbit[6]uril binding with
 enantiomeric amino acids
;
_journal_issue 16
_journal_name_full CrystEngComm
_journal_page_first 2168
_journal_paper_doi 10.1039/C7CE00340D
_journal_volume 19
_journal_year 2017
_chemical_absolute_configuration ad
_chemical_formula_sum 'C43 H72 Cl N25 O25'
_chemical_formula_weight 1374.71
_chemical_name_common 'D-Ser?TMeQ[6].Cl.10H2O '
_chemical_name_systematic complex5
_space_group_IT_number 4
_symmetry_cell_setting monoclinic
_symmetry_space_group_name_Hall 'P 2yb'
_symmetry_space_group_name_H-M 'P 1 21 1'
_atom_sites_solution_hydrogens geom
_atom_sites_solution_primary direct
_atom_sites_solution_secondary difmap
_audit_creation_method SHELXL-97
_audit_update_record
;
2017-03-18 deposited with the CCDC.
2017-03-21 downloaded from the CCDC.
;
_cell_angle_alpha 90.00
_cell_angle_beta 112.608(7)
_cell_angle_gamma 90.00
_cell_formula_units_Z 2
_cell_length_a 13.219(3)
_cell_length_b 17.089(4)
_cell_length_c 15.467(3)
_cell_measurement_reflns_used 5363
_cell_measurement_temperature 273(2)
_cell_measurement_theta_max 21.19
_cell_measurement_theta_min 2.58
_cell_volume 3225.5(12)
_computing_cell_refinement 'Bruker SMART'
_computing_data_collection 'Bruker SMART'
_computing_data_reduction 'Bruker SAINT'
_computing_molecular_graphics 'Bruker SHELXTL'
_computing_publication_material 'Bruker SHELXTL'
_computing_structure_refinement 'SHELXL-97 (Sheldrick, 1997)'
_computing_structure_solution 'SHELXS-97 (Sheldrick, 1990)'
_diffrn_ambient_temperature 273(2)
_diffrn_measured_fraction_theta_full 0.988
_diffrn_measured_fraction_theta_max 0.988
_diffrn_measurement_device_type 'Bruker CCD Area Detector'
_diffrn_measurement_method '\f and \w scan'
_diffrn_radiation_monochromator graphite
_diffrn_radiation_source 'fine-focus sealed tube'
_diffrn_radiation_type MoK\a
_diffrn_radiation_wavelength 0.71073
_diffrn_reflns_av_R_equivalents 0.0699
_diffrn_reflns_av_sigmaI/netI 0.0598
_diffrn_reflns_limit_h_max 15
_diffrn_reflns_limit_h_min -16
_diffrn_reflns_limit_k_max 20
_diffrn_reflns_limit_k_min -19
_diffrn_reflns_limit_l_max 18
_diffrn_reflns_limit_l_min -18
_diffrn_reflns_number 29449
_diffrn_reflns_theta_full 26.00
_diffrn_reflns_theta_max 26.00
_diffrn_reflns_theta_min 1.43
_diffrn_standards_decay_% none
_exptl_absorpt_coefficient_mu 0.156
_exptl_absorpt_correction_T_max 0.9815
_exptl_absorpt_correction_T_min 0.9620
_exptl_absorpt_correction_type multi-scan
_exptl_absorpt_process_details 'SADABS (Bruker, 2008)'
_exptl_crystal_colour colorless
_exptl_crystal_density_diffrn 1.415
_exptl_crystal_density_meas ?
_exptl_crystal_density_method 'not measured'
_exptl_crystal_description block
_exptl_crystal_F_000 1444
_exptl_crystal_recrystallization_method 'Vapour deposition'
_exptl_crystal_size_max 0.25
_exptl_crystal_size_mid 0.20
_exptl_crystal_size_min 0.12
_platon_squeeze_details '                                                      '
_refine_diff_density_max 1.528
_refine_diff_density_min -0.382
_refine_diff_density_rms 0.108
_refine_ls_abs_structure_details 'Flack (1983), 4725 Friedel pairs'
_refine_ls_abs_structure_Flack 0.00(17)
_refine_ls_extinction_coef 0.013(2)
_refine_ls_extinction_expression Fc^*^=kFc[1+0.001xFc^2^\l^3^/sin(2\q)]^-1/4^
_refine_ls_extinction_method SHELXL
_refine_ls_goodness_of_fit_ref 1.013
_refine_ls_hydrogen_treatment mixed
_refine_ls_matrix_type full
_refine_ls_number_parameters 849
_refine_ls_number_reflns 6494
_refine_ls_number_restraints 1
_refine_ls_restrained_S_all 1.013
_refine_ls_R_factor_all 0.0901
_refine_ls_R_factor_gt 0.0776
_refine_ls_shift/su_max 0.002
_refine_ls_shift/su_mean 0.000
_refine_ls_structure_factor_coef Fsqd
_refine_ls_weighting_details 'calc w=1/[\s^2^(Fo^2^)+(0.1783P)^2^+0.0000P] where P=(Fo^2^+2Fc^2^)/3'
_refine_ls_weighting_scheme calc
_refine_ls_wR_factor_gt 0.2151
_refine_ls_wR_factor_ref 0.2288
_reflns_number_gt 5069
_reflns_number_total 6494
_reflns_threshold_expression >2sigma(I)
_cod_data_source_file c7ce00340d2.cif
_cod_data_source_block p
_cod_depositor_comments
;
The following automatic conversions were performed:

'_symmetry_cell_setting' value 'Monoclinic' changed to 'monoclinic'
according to
/home/data/users/saulius/crontab/automatic-downloads/rss-feeds/RSC/lib/dictionaries/cif_core.dic
dictionary named 'cif_core.dic' version 2.4.2 from 2011-04-26.

'_exptl_crystal_density_meas' value 'not measured' was changed to '?'
- the value is perceived as not measured.

Automatic conversion script
Id: cif_fix_values 4973 2017-02-22 13:04:09Z antanas 

 Adding full bibliography for 7227908--7227914.cif.
;
_cod_original_sg_symbol_H-M P2(1)
_cod_database_code 7227911

loop_
_symmetry_equiv_pos_as_xyz
'x, y, z'
'-x, y+1/2, -z'

loop_
_atom_site_label
_atom_site_type_symbol
_atom_site_fract_x
_atom_site_fract_y
_atom_site_fract_z
_atom_site_U_iso_or_equiv
_atom_site_adp_type
_atom_site_occupancy
_atom_site_symmetry_multiplicity
_atom_site_calc_flag
_atom_site_refinement_flags
O1 O 0.8146(4) 0.6036(3) 0.2627(3) 0.0479(11) Uani 1 1 d .
O2 O 1.0958(4) 0.5140(3) 0.3195(3) 0.0440(10) Uani 1 1 d .
O3 O 1.2864(4) 0.5947(3) 0.5080(3) 0.0457(11) Uani 1 1 d .
O4 O 0.9445(4) 0.8074(3) 0.5857(3) 0.0477(11) Uani 1 1 d .
O5 O 0.7442(4) 0.7452(3) 0.3878(3) 0.0455(11) Uani 1 1 d .
O6 O 1.2111(4) 0.7319(3) 0.6427(4) 0.0569(13) Uani 1 1 d .
O7 O 0.8323(4) 0.9932(3) 0.1544(3) 0.0441(11) Uani 1 1 d .
O8 O 1.1822(4) 0.8023(3) 0.1126(3) 0.0462(11) Uani 1 1 d .
O9 O 1.3437(4) 0.9855(3) 0.4295(3) 0.0381(9) Uani 1 1 d .
O10 O 1.4136(4) 0.8576(2) 0.3149(3) 0.0382(10) Uani 1 1 d .
O11 O 1.0506(4) 1.0587(3) 0.3481(3) 0.0482(12) Uani 1 1 d .
O12 O 0.8953(4) 0.8690(3) 0.0262(3) 0.0485(11) Uani 1 1 d .
N1 N 0.8614(4) 0.6279(3) 0.1363(4) 0.0379(11) Uani 1 1 d .
N2 N 1.0802(4) 0.6891(3) 0.0925(3) 0.0379(11) Uani 1 1 d .
N3 N 1.2544(4) 0.6854(3) 0.1886(3) 0.0327(10) Uani 1 1 d .
N4 N 1.2839(4) 0.9622(3) 0.5497(4) 0.0339(11) Uani 1 1 d .
N5 N 1.3748(4) 0.6127(3) 0.4072(3) 0.0342(11) Uani 1 1 d .
N6 N 0.7650(4) 0.9758(3) 0.2703(3) 0.0324(10) Uani 1 1 d .
N7 N 0.6701(4) 0.7975(3) 0.2391(3) 0.0364(11) Uani 1 1 d .
N8 N 1.0970(4) 1.0072(3) 0.4958(4) 0.0375(11) Uani 1 1 d .
N9 N 0.9220(4) 1.0192(3) 0.4045(3) 0.0339(11) Uani 1 1 d .
N10 N 0.8943(4) 0.7346(3) 0.0434(3) 0.0363(11) Uani 1 1 d .
N11 N 1.3575(4) 0.7855(3) 0.6178(4) 0.0393(11) Uani 1 1 d .
N12 N 1.4197(4) 0.8904(3) 0.5429(3) 0.0318(10) Uani 1 1 d .
N13 N 1.2212(4) 0.5722(3) 0.2688(3) 0.0356(11) Uani 1 1 d .
N14 N 1.0533(4) 0.9148(3) 0.5952(4) 0.0369(11) Uani 1 1 d .
N15 N 1.4827(4) 0.7934(3) 0.4567(3) 0.0334(10) Uani 1 1 d .
N16 N 1.4113(4) 0.7244(3) 0.3263(3) 0.0358(11) Uani 1 1 d .
N17 N 0.8799(4) 0.9173(3) 0.4952(3) 0.0340(11) Uani 1 1 d .
N18 N 1.2382(4) 0.8646(3) 0.6446(4) 0.0395(12) Uani 1 1 d .
N19 N 1.0442(4) 0.5789(3) 0.1793(3) 0.0345(11) Uani 1 1 d .
N20 N 0.7009(4) 0.9012(3) 0.1433(3) 0.0371(11) Uani 1 1 d .
N21 N 0.7613(4) 0.8045(3) 0.0573(3) 0.0354(11) Uani 1 1 d .
N22 N 0.7330(4) 0.7019(3) 0.1567(3) 0.0380(11) Uani 1 1 d .
N23 N 0.7187(4) 0.8774(3) 0.3622(3) 0.0350(11) Uani 1 1 d .
N24 N 1.4167(4) 0.6912(3) 0.5311(4) 0.0355(11) Uani 1 1 d .
C25 C 1.4944(5) 0.7135(3) 0.4909(4) 0.0318(12) Uani 1 1 d .
C29 C 1.4330(4) 0.7981(4) 0.3611(4) 0.0323(12) Uani 1 1 d .
C40 C 0.8042(5) 0.6404(3) 0.1925(4) 0.0324(12) Uani 1 1 d .
C39 C 0.7145(4) 0.8010(4) 0.3344(4) 0.0331(12) Uani 1 1 d .
C38 C 1.3176(4) 0.9173(4) 0.6353(4) 0.0333(12) Uani 1 1 d .
H38A H 1.3483 0.9512 0.6903 0.040 Uiso 1 1 calc R
C31 C 1.4165(5) 0.7145(4) 0.6203(4) 0.0383(13) Uani 1 1 d .
H31A H 1.3846 0.6728 0.6440 0.046 Uiso 1 1 calc R
H31B H 1.4917 0.7212 0.6639 0.046 Uiso 1 1 calc R
C37 C 1.3467(4) 0.9488(3) 0.4988(4) 0.0316(12) Uani 1 1 d .
C36 C 1.5052(5) 0.8640(4) 0.5138(5) 0.0363(13) Uani 1 1 d .
H36A H 1.5706 0.8550 0.5694 0.044 Uiso 1 1 calc R
H36B H 1.5214 0.9059 0.4788 0.044 Uiso 1 1 calc R
C35 C 1.3509(4) 0.6287(3) 0.4842(4) 0.0339(13) Uani 1 1 d .
C34 C 1.2625(5) 0.7877(4) 0.6355(4) 0.0367(13) Uani 1 1 d .
C33 C 0.7731(5) 0.9598(4) 0.1875(4) 0.0361(13) Uani 1 1 d .
C32 C 0.7273(5) 0.7241(3) 0.0639(4) 0.0304(12) Uani 1 1 d .
H32A H 0.6555 0.7123 0.0151 0.036 Uiso 1 1 calc R
C30 C 1.3193(5) 0.5478(3) 0.3459(4) 0.0356(13) Uani 1 1 d .
H30A H 1.3693 0.5240 0.3211 0.043 Uiso 1 1 calc R
H30B H 1.3002 0.5084 0.3822 0.043 Uiso 1 1 calc R
C28 C 0.8554(5) 0.8096(3) 0.0419(4) 0.0339(13) Uani 1 1 d .
C27 C 0.6503(5) 0.7232(3) 0.1915(4) 0.0321(12) Uani 1 1 d .
H27A H 0.6464 0.6830 0.2343 0.039 Uiso 1 1 calc R
H27B H 0.5798 0.7251 0.1394 0.039 Uiso 1 1 calc R
C26 C 0.6368(4) 0.8742(3) 0.1964(4) 0.0301(11) Uani 1 1 d .
C24 C 1.3672(5) 0.7105(4) 0.2257(4) 0.0379(13) Uani 1 1 d .
H24A H 1.3732 0.7583 0.1942 0.045 Uiso 1 1 calc R
H24B H 1.4113 0.6709 0.2118 0.045 Uiso 1 1 calc R
C23 C 1.1728(5) 0.7325(3) 0.1303(4) 0.0351(13) Uani 1 1 d .
C22 C 0.8248(5) 1.0425(3) 0.3251(4) 0.0340(12) Uani 1 1 d .
H22A H 0.8460 1.0768 0.2850 0.041 Uiso 1 1 calc R
H22B H 0.7768 1.0718 0.3474 0.041 Uiso 1 1 calc R
C21 C 0.7647(5) 0.8981(4) 0.4597(4) 0.0336(13) Uani 1 1 d .
H21A H 0.7540 0.8548 0.4958 0.040 Uiso 1 1 calc R
H21B H 0.7248 0.9427 0.4694 0.040 Uiso 1 1 calc R
C20 C 0.8190(5) 0.6755(4) 0.0526(4) 0.0361(13) Uani 1 1 d .
H20A H 0.7901 0.6427 -0.0035 0.043 Uiso 1 1 calc R
C19 C 0.6933(5) 0.8713(4) 0.0542(4) 0.0347(12) Uani 1 1 d .
H19A H 0.7122 0.9131 0.0207 0.042 Uiso 1 1 calc R
H19B H 0.6176 0.8571 0.0184 0.042 Uiso 1 1 calc R
C18 C 1.2211(5) 0.6048(3) 0.1838(4) 0.0318(12) Uani 1 1 d .
H18A H 1.2630 0.5720 0.1574 0.038 Uiso 1 1 calc R
C17 C 0.9586(5) 0.8720(3) 0.5618(4) 0.0347(12) Uani 1 1 d .
C16 C 1.0400(5) 0.9930(3) 0.5582(4) 0.0330(12) Uani 1 1 d .
H16A H 1.0591 1.0322 0.6082 0.040 Uiso 1 1 calc R
C15 C 1.2100(5) 1.0295(3) 0.5317(4) 0.0349(12) Uani 1 1 d .
H15A H 1.2267 1.0585 0.5894 0.042 Uiso 1 1 calc R
H15B H 1.2227 1.0640 0.4870 0.042 Uiso 1 1 calc R
C14 C 1.4072(5) 0.8625(4) 0.6259(4) 0.0362(13) Uani 1 1 d .
H14A H 1.4760 0.8659 0.6809 0.043 Uiso 1 1 calc R
C13 C 1.0253(5) 1.0322(3) 0.4108(4) 0.0321(12) Uani 1 1 d .
C12 C 0.9183(5) 0.9966(3) 0.4944(4) 0.0328(12) Uani 1 1 d .
H12A H 0.8781 1.0346 0.5166 0.039 Uiso 1 1 calc R
C11 C 0.9841(5) 0.7167(4) 0.0170(4) 0.0374(13) Uani 1 1 d .
H11A H 1.0030 0.7633 -0.0093 0.045 Uiso 1 1 calc R
H11B H 0.9608 0.6771 -0.0317 0.045 Uiso 1 1 calc R
C10 C 1.0974(5) 0.6075(3) 0.1172(4) 0.0317(12) Uani 1 1 d .
H10A H 1.0816 0.5740 0.0622 0.038 Uiso 1 1 calc R
C9 C 0.6788(4) 0.9326(4) 0.2852(4) 0.0324(12) Uani 1 1 d .
C8 C 1.1501(5) 0.8880(5) 0.6728(4) 0.0415(14) Uani 1 1 d .
H8A H 1.1760 0.9296 0.7187 0.050 Uiso 1 1 calc R
H8B H 1.1303 0.8439 0.7026 0.050 Uiso 1 1 calc R
C7 C 1.1171(5) 0.5518(3) 0.2610(4) 0.0341(12) Uani 1 1 d .
C6 C 1.4577(4) 0.6638(3) 0.3980(4) 0.0304(12) Uani 1 1 d .
C5 C 0.9294(5) 0.5603(4) 0.1442(4) 0.0369(13) Uani 1 1 d .
H5A H 0.9165 0.5226 0.1858 0.044 Uiso 1 1 calc R
H5B H 0.9086 0.5361 0.0831 0.044 Uiso 1 1 calc R
C4 C 1.5460(5) 0.6173(4) 0.3806(5) 0.0420(14) Uani 1 1 d .
H4A H 1.5143 0.5901 0.3221 0.063 Uiso 1 1 calc R
H4B H 1.5779 0.5803 0.4303 0.063 Uiso 1 1 calc R
H4C H 1.6018 0.6523 0.3784 0.063 Uiso 1 1 calc R
C3 C 1.6118(5) 0.6985(4) 0.5608(5) 0.0436(15) Uani 1 1 d .
H3A H 1.6268 0.7308 0.6151 0.065 Uiso 1 1 calc R
H3B H 1.6625 0.7109 0.5319 0.065 Uiso 1 1 calc R
H3C H 1.6196 0.6445 0.5790 0.065 Uiso 1 1 calc R
C2 C 0.5918(6) 0.9880(4) 0.2930(5) 0.0457(15) Uani 1 1 d .
H2A H 0.6244 1.0212 0.3466 0.069 Uiso 1 1 calc R
H2B H 0.5339 0.9580 0.2997 0.069 Uiso 1 1 calc R
H2C H 0.5627 1.0196 0.2375 0.069 Uiso 1 1 calc R
C1 C 0.5157(5) 0.8790(4) 0.1378(5) 0.0424(14) Uani 1 1 d .
H1A H 0.4970 0.8417 0.0877 0.064 Uiso 1 1 calc R
H1B H 0.4979 0.9307 0.1124 0.064 Uiso 1 1 calc R
H1C H 0.4752 0.8676 0.1762 0.064 Uiso 1 1 calc R
O15 O 0.0507(4) 0.9900(3) 0.0672(3) 0.0570(13) Uani 1 1 d .
H15C H -0.0141 0.9925 0.0322 0.086 Uiso 1 1 calc R
N25 N 0.2181(5) 0.9375(3) 0.2349(4) 0.0442(13) Uani 1 1 d .
H25A H 0.1751 0.9126 0.2583 0.066 Uiso 1 1 calc R
H25B H 0.2874 0.9344 0.2752 0.066 Uiso 1 1 calc R
H25C H 0.2116 0.9153 0.1810 0.066 Uiso 1 1 calc R
O14 O 0.2418(6) 1.1373(4) 0.1699(4) 0.0723(18) Uani 1 1 d .
H14B H 0.2979 1.1635 0.1734 0.087 Uiso 1 1 d R
C43 C 0.2560(5) 1.0656(4) 0.1785(4) 0.0429(15) Uani 1 1 d .
C42 C 0.0654(6) 1.0252(5) 0.1533(5) 0.0535(18) Uani 1 1 d .
H42A H 0.0209 0.9984 0.1814 0.064 Uiso 1 1 calc R
H42B H 0.0419 1.0794 0.1431 0.064 Uiso 1 1 calc R
O13 O 0.3197(5) 1.0282(4) 0.1526(5) 0.082(2) Uani 1 1 d .
C41 C 0.1846(5) 1.0213(4) 0.2185(4) 0.0390(13) Uani 1 1 d .
H41A H 0.1928 1.0452 0.2784 0.047 Uiso 1 1 calc R
O1W O 0.3773(7) 1.2596(5) 0.1745(5) 0.096(2) Uani 1 1 d .
O2W O 1.2210(7) 0.3711(4) 0.3165(5) 0.088(2) Uani 1 1 d .
O3W O 0.9640(7) 0.6793(4) 0.4663(5) 0.088(2) Uani 1 1 d .
O4W O 0.7419(11) 0.9093(6) -0.1574(6) 0.130(4) Uani 1 1 d .
O5W O 0.4575(14) 0.7971(15) -0.1164(14) 0.125(7) Uani 0.50 1 d P
O6W O 1.5510(14) 1.1020(11) 0.9358(10) 0.096(5) Uani 0.50 1 d P
O7W O 0.7799(10) 1.1160(9) 0.0287(9) 0.160(5) Uani 1 1 d .
O8W O 1.5412(8) 0.9886(8) 0.8086(8) 0.148(5) Uani 1 1 d .
O9W O 1.0888(13) 0.7106(8) 0.3685(14) 0.192(7) Uani 1 1 d .
O10W O 0.1208(15) 0.8639(6) 0.3456(13) 0.192(7) Uani 1 1 d .
O11W O 1.186(3) 0.8783(15) -0.0525(15) 0.169(13) Uani 0.50 1 d P

loop_
_atom_site_aniso_label
_atom_site_aniso_U_11
_atom_site_aniso_U_22
_atom_site_aniso_U_33
_atom_site_aniso_U_23
_atom_site_aniso_U_13
_atom_site_aniso_U_12
O1 0.045(3) 0.057(3) 0.043(2) 0.013(2) 0.019(2) 0.007(2)
O2 0.045(2) 0.040(2) 0.053(3) 0.003(2) 0.025(2) -0.0089(19)
O3 0.046(3) 0.041(2) 0.056(3) 0.003(2) 0.026(2) -0.012(2)
O4 0.046(3) 0.046(3) 0.051(3) 0.011(2) 0.019(2) -0.005(2)
O5 0.051(3) 0.041(3) 0.042(2) 0.003(2) 0.017(2) -0.007(2)
O6 0.053(3) 0.040(3) 0.089(4) 0.008(2) 0.039(3) -0.007(2)
O7 0.041(2) 0.049(3) 0.049(2) 0.002(2) 0.025(2) -0.013(2)
O8 0.055(3) 0.027(2) 0.050(2) 0.0050(19) 0.013(2) -0.0022(19)
O9 0.043(2) 0.031(2) 0.041(2) 0.0019(18) 0.0166(18) -0.0040(17)
O10 0.045(2) 0.023(2) 0.050(2) 0.0086(17) 0.0216(19) -0.0018(16)
O11 0.043(3) 0.054(3) 0.051(3) 0.002(2) 0.022(2) -0.001(2)
O12 0.050(3) 0.050(3) 0.053(3) 0.010(2) 0.028(2) -0.002(2)
N1 0.035(3) 0.037(3) 0.045(3) 0.006(2) 0.019(2) 0.005(2)
N2 0.036(3) 0.036(3) 0.041(3) 0.000(2) 0.014(2) -0.001(2)
N3 0.029(2) 0.030(2) 0.037(2) 0.0025(19) 0.010(2) -0.0004(19)
N4 0.028(2) 0.028(2) 0.045(3) 0.003(2) 0.014(2) -0.0020(18)
N5 0.032(3) 0.030(2) 0.039(2) -0.004(2) 0.012(2) -0.0054(19)
N6 0.031(2) 0.033(3) 0.034(2) -0.0037(19) 0.0132(19) -0.0038(19)
N7 0.038(3) 0.036(3) 0.035(2) -0.003(2) 0.014(2) -0.005(2)
N8 0.031(2) 0.036(3) 0.045(3) -0.001(2) 0.013(2) -0.002(2)
N9 0.028(2) 0.038(3) 0.038(2) -0.001(2) 0.0157(19) -0.001(2)
N10 0.035(3) 0.042(3) 0.034(2) -0.001(2) 0.016(2) 0.002(2)
N11 0.037(3) 0.031(3) 0.048(3) 0.003(2) 0.014(2) -0.003(2)
N12 0.035(2) 0.030(2) 0.033(2) 0.0008(19) 0.0171(19) 0.0041(19)
N13 0.027(2) 0.035(3) 0.042(3) 0.004(2) 0.011(2) -0.0032(19)
N14 0.026(2) 0.043(3) 0.041(3) 0.001(2) 0.013(2) -0.001(2)
N15 0.033(2) 0.024(2) 0.042(2) -0.004(2) 0.013(2) -0.0027(19)
N16 0.034(3) 0.029(3) 0.041(3) 0.001(2) 0.011(2) -0.0014(19)
N17 0.032(2) 0.032(2) 0.038(2) -0.004(2) 0.013(2) -0.007(2)
N18 0.031(3) 0.042(3) 0.049(3) 0.013(2) 0.019(2) 0.003(2)
N19 0.030(2) 0.033(3) 0.043(3) 0.005(2) 0.017(2) -0.002(2)
N20 0.032(3) 0.042(3) 0.038(3) 0.001(2) 0.015(2) -0.006(2)
N21 0.036(3) 0.032(2) 0.040(3) 0.001(2) 0.017(2) -0.001(2)
N22 0.043(3) 0.038(3) 0.036(2) 0.003(2) 0.018(2) 0.002(2)
N23 0.037(3) 0.033(3) 0.036(2) -0.004(2) 0.016(2) -0.007(2)
N24 0.031(2) 0.030(2) 0.047(3) 0.001(2) 0.018(2) -0.003(2)
C25 0.028(3) 0.026(3) 0.041(3) 0.006(2) 0.012(2) 0.004(2)
C29 0.030(3) 0.034(3) 0.036(3) 0.001(2) 0.016(2) 0.004(2)
C40 0.034(3) 0.029(3) 0.032(3) 0.000(2) 0.011(2) -0.002(2)
C39 0.029(3) 0.036(3) 0.036(3) -0.001(2) 0.015(2) -0.004(2)
C38 0.026(3) 0.033(3) 0.037(3) -0.006(2) 0.008(2) -0.002(2)
C31 0.039(3) 0.029(3) 0.041(3) 0.007(2) 0.009(3) -0.001(2)
C37 0.026(3) 0.026(3) 0.043(3) -0.005(2) 0.013(2) -0.004(2)
C36 0.028(3) 0.027(3) 0.052(3) -0.001(2) 0.013(2) -0.002(2)
C35 0.025(3) 0.024(3) 0.047(3) 0.008(2) 0.008(2) -0.001(2)
C34 0.036(3) 0.038(3) 0.034(3) 0.007(2) 0.011(2) -0.001(3)
C33 0.030(3) 0.034(3) 0.041(3) 0.004(2) 0.011(2) 0.002(2)
C32 0.033(3) 0.030(3) 0.026(2) 0.001(2) 0.008(2) -0.003(2)
C30 0.032(3) 0.026(3) 0.046(3) 0.005(2) 0.013(2) -0.001(2)
C28 0.041(3) 0.035(3) 0.022(2) 0.003(2) 0.008(2) -0.004(2)
C27 0.028(3) 0.031(3) 0.036(3) -0.005(2) 0.011(2) -0.006(2)
C26 0.027(3) 0.032(3) 0.032(3) -0.005(2) 0.012(2) -0.005(2)
C24 0.036(3) 0.038(3) 0.041(3) -0.002(3) 0.017(3) -0.004(2)
C23 0.040(3) 0.029(3) 0.041(3) 0.000(2) 0.020(3) 0.001(2)
C22 0.032(3) 0.026(3) 0.042(3) -0.003(2) 0.012(2) -0.002(2)
C21 0.030(3) 0.046(3) 0.028(3) -0.006(2) 0.014(2) -0.010(2)
C20 0.037(3) 0.041(3) 0.030(3) -0.004(2) 0.012(2) -0.001(2)
C19 0.035(3) 0.033(3) 0.032(3) 0.004(2) 0.009(2) 0.003(2)
C18 0.032(3) 0.028(3) 0.038(3) -0.003(2) 0.017(2) -0.001(2)
C17 0.040(3) 0.027(3) 0.043(3) 0.000(2) 0.022(3) -0.001(2)
C16 0.032(3) 0.028(3) 0.036(3) -0.008(2) 0.010(2) -0.003(2)
C15 0.030(3) 0.025(3) 0.050(3) 0.001(2) 0.016(2) 0.003(2)
C14 0.027(3) 0.031(3) 0.046(3) 0.000(2) 0.009(2) -0.004(2)
C13 0.032(3) 0.028(3) 0.040(3) -0.004(2) 0.018(2) 0.002(2)
C12 0.033(3) 0.025(3) 0.040(3) -0.008(2) 0.014(2) 0.000(2)
C11 0.036(3) 0.042(3) 0.038(3) -0.001(2) 0.019(2) -0.005(2)
C10 0.030(3) 0.030(3) 0.039(3) -0.002(2) 0.017(2) -0.001(2)
C9 0.025(3) 0.035(3) 0.035(3) -0.005(2) 0.009(2) -0.005(2)
C8 0.030(3) 0.058(4) 0.034(3) 0.006(3) 0.009(2) 0.000(3)
C7 0.041(3) 0.028(3) 0.038(3) -0.003(2) 0.020(3) -0.003(2)
C6 0.020(2) 0.029(3) 0.041(3) 0.003(2) 0.011(2) 0.003(2)
C5 0.033(3) 0.028(3) 0.048(3) 0.002(2) 0.014(3) -0.006(2)
C4 0.029(3) 0.036(3) 0.064(4) -0.002(3) 0.021(3) 0.005(2)
C3 0.029(3) 0.044(4) 0.048(3) -0.001(3) 0.004(3) 0.006(3)
C2 0.045(4) 0.046(4) 0.050(4) -0.009(3) 0.022(3) 0.003(3)
C1 0.031(3) 0.048(4) 0.048(3) -0.002(3) 0.014(3) -0.006(3)
O15 0.051(3) 0.062(3) 0.045(3) 0.005(2) 0.003(2) -0.011(2)
N25 0.049(3) 0.040(3) 0.045(3) 0.012(2) 0.019(2) 0.007(2)
O14 0.090(4) 0.048(3) 0.069(3) 0.018(3) 0.019(3) -0.020(3)
C43 0.037(3) 0.051(4) 0.041(3) 0.005(3) 0.014(3) 0.004(3)
C42 0.037(3) 0.068(5) 0.060(4) 0.022(4) 0.023(3) 0.009(3)
O13 0.060(3) 0.089(5) 0.117(5) 0.030(4) 0.057(4) 0.012(3)
C41 0.043(3) 0.033(3) 0.040(3) 0.008(2) 0.016(3) 0.004(2)
O1W 0.091(5) 0.089(5) 0.086(4) 0.011(4) 0.011(4) -0.025(4)
O2W 0.113(5) 0.064(4) 0.087(4) 0.006(3) 0.039(4) 0.016(4)
O3W 0.137(6) 0.039(3) 0.091(4) 0.002(3) 0.048(4) 0.002(3)
O4W 0.201(11) 0.103(7) 0.084(5) 0.021(5) 0.051(6) 0.041(7)
O5W 0.083(10) 0.170(19) 0.133(13) -0.057(14) 0.052(10) -0.030(12)
O6W 0.111(11) 0.122(12) 0.072(8) 0.029(8) 0.053(8) 0.036(10)
O7W 0.167(10) 0.198(12) 0.160(9) 0.113(9) 0.111(8) 0.088(9)
O8W 0.106(7) 0.170(11) 0.124(7) 0.055(7) -0.004(6) -0.028(7)
O9W 0.215(13) 0.127(10) 0.33(2) -0.047(11) 0.217(15) -0.041(9)
O10W 0.288(17) 0.069(6) 0.34(2) -0.021(8) 0.259(17) -0.044(8)
O11W 0.28(3) 0.156(19) 0.130(15) 0.107(15) 0.149(19) 0.13(2)

loop_
_atom_type_symbol
_atom_type_description
_atom_type_scat_dispersion_real
_atom_type_scat_dispersion_imag
_atom_type_scat_source
C C 0.0033 0.0016 'International Tables Vol C Tables 4.2.6.8 and 6.1.1.4'
H H 0.0000 0.0000 'International Tables Vol C Tables 4.2.6.8 and 6.1.1.4'
N N 0.0061 0.0033 'International Tables Vol C Tables 4.2.6.8 and 6.1.1.4'
O O 0.0106 0.0060 'International Tables Vol C Tables 4.2.6.8 and 6.1.1.4'
Cl Cl 0.1484 0.1585 'International Tables Vol C Tables 4.2.6.8 and 6.1.1.4'

loop_
_geom_angle_atom_site_label_1
_geom_angle_atom_site_label_2
_geom_angle_atom_site_label_3
_geom_angle
C40 N1 C5 123.4(5)
C40 N1 C20 111.2(5)
C5 N1 C20 122.8(5)
C23 N2 C11 122.7(5)
C23 N2 C10 113.0(5)
C11 N2 C10 122.3(5)
C23 N3 C18 112.4(5)
C23 N3 C24 121.3(5)
C18 N3 C24 123.7(5)
C37 N4 C38 113.4(5)
C37 N4 C15 122.1(5)
C38 N4 C15 122.6(5)
C35 N5 C6 113.6(5)
C35 N5 C30 119.4(5)
C6 N5 C30 127.0(5)
C33 N6 C9 113.6(5)
C33 N6 C22 119.0(5)
C9 N6 C22 126.2(5)
C39 N7 C27 120.6(5)
C39 N7 C26 112.4(5)
C27 N7 C26 126.7(4)
C13 N8 C15 121.7(5)
C13 N8 C16 110.4(5)
C15 N8 C16 121.2(5)
C13 N9 C22 123.9(5)
C13 N9 C12 112.2(5)
C22 N9 C12 122.4(5)
C28 N10 C11 122.7(5)
C28 N10 C20 112.3(5)
C11 N10 C20 123.5(5)
C34 N11 C31 122.9(5)
C34 N11 C14 111.8(5)
C31 N11 C14 122.6(5)
C37 N12 C14 112.6(5)
C37 N12 C36 123.9(5)
C14 N12 C36 123.3(5)
C7 N13 C18 111.8(5)
C7 N13 C30 123.2(5)
C18 N13 C30 123.7(5)
C17 N14 C16 113.1(5)
C17 N14 C8 122.1(5)
C16 N14 C8 123.8(5)
C29 N15 C25 112.9(5)
C29 N15 C36 120.5(5)
C25 N15 C36 126.2(5)
C29 N16 C24 120.9(5)
C29 N16 C6 113.1(5)
C24 N16 C6 124.8(5)
C17 N17 C21 122.5(5)
C17 N17 C12 111.3(4)
C21 N17 C12 122.1(5)
C34 N18 C38 112.5(5)
C34 N18 C8 122.8(6)
C38 N18 C8 124.2(6)
C7 N19 C5 123.4(5)
C7 N19 C10 112.2(5)
C5 N19 C10 121.7(5)
C33 N20 C19 121.1(5)
C33 N20 C26 113.2(5)
C19 N20 C26 125.7(5)
C28 N21 C19 123.1(5)
C28 N21 C32 113.6(5)
C19 N21 C32 122.8(5)
C40 N22 C27 122.9(5)
C40 N22 C32 111.3(5)
C27 N22 C32 122.9(5)
C39 N23 C21 120.9(5)
C39 N23 C9 113.9(5)
C21 N23 C9 125.1(5)
C35 N24 C31 118.8(5)
C35 N24 C25 112.6(5)
C31 N24 C25 127.2(5)
N24 C25 N15 114.4(5)
N24 C25 C3 110.4(5)
N15 C25 C3 110.6(5)
N24 C25 C6 103.3(4)
N15 C25 C6 102.8(4)
C3 C25 C6 115.2(5)
O10 C29 N16 125.5(5)
O10 C29 N15 126.2(6)
N16 C29 N15 108.4(5)
O1 C40 N1 125.8(6)
O1 C40 N22 125.4(6)
N1 C40 N22 108.8(5)
O5 C39 N7 126.1(6)
O5 C39 N23 124.6(5)
N7 C39 N23 109.2(5)
N18 C38 N4 116.6(4)
N18 C38 C14 104.1(5)
N4 C38 C14 102.2(5)
N18 C38 H38A 111.1
N4 C38 H38A 111.1
C14 C38 H38A 111.1
N11 C31 N24 114.2(5)
N11 C31 H31A 108.7
N24 C31 H31A 108.7
N11 C31 H31B 108.7
N24 C31 H31B 108.7
H31A C31 H31B 107.6
O9 C37 N4 126.4(5)
O9 C37 N12 125.8(5)
N4 C37 N12 107.6(5)
N12 C36 N15 116.5(5)
N12 C36 H36A 108.2
N15 C36 H36A 108.2
N12 C36 H36B 108.2
N15 C36 H36B 108.2
H36A C36 H36B 107.3
O3 C35 N5 126.6(6)
O3 C35 N24 126.0(6)
N5 C35 N24 107.4(5)
O6 C34 N18 126.0(6)
O6 C34 N11 125.8(6)
N18 C34 N11 108.2(5)
O7 C33 N6 126.5(6)
O7 C33 N20 124.4(6)
N6 C33 N20 109.1(5)
N22 C32 N21 114.4(5)
N22 C32 C20 103.1(4)
N21 C32 C20 102.9(5)
N22 C32 H32A 111.9
N21 C32 H32A 111.9
C20 C32 H32A 111.9
N13 C30 N5 112.5(5)
N13 C30 H30A 109.1
N5 C30 H30A 109.1
N13 C30 H30B 109.1
N5 C30 H30B 109.1
H30A C30 H30B 107.8
O12 C28 N21 126.0(6)
O12 C28 N10 126.5(6)
N21 C28 N10 107.4(5)
N22 C27 N7 113.5(5)
N22 C27 H27A 108.9
N7 C27 H27A 108.9
N22 C27 H27B 108.9
N7 C27 H27B 108.9
H27A C27 H27B 107.7
N7 C26 N20 113.5(5)
N7 C26 C1 112.8(5)
N20 C26 C1 110.9(5)
N7 C26 C9 103.0(4)
N20 C26 C9 101.4(4)
C1 C26 C9 114.5(5)
N3 C24 N16 113.7(5)
N3 C24 H24A 108.8
N16 C24 H24A 108.8
N3 C24 H24B 108.8
N16 C24 H24B 108.8
H24A C24 H24B 107.7
O8 C23 N2 125.6(6)
O8 C23 N3 126.1(6)
N2 C23 N3 108.2(5)
N9 C22 N6 112.5(5)
N9 C22 H22A 109.1
N6 C22 H22A 109.1
N9 C22 H22B 109.1
N6 C22 H22B 109.1
H22A C22 H22B 107.8
N23 C21 N17 114.5(5)
N23 C21 H21A 108.6
N17 C21 H21A 108.6
N23 C21 H21B 108.6
N17 C21 H21B 108.6
H21A C21 H21B 107.6
N1 C20 N10 115.5(5)
N1 C20 C32 104.7(5)
N10 C20 C32 103.6(5)
N1 C20 H20A 110.8
N10 C20 H20A 110.8
C32 C20 H20A 110.8
N20 C19 N21 115.9(5)
N20 C19 H19A 108.3
N21 C19 H19A 108.3
N20 C19 H19B 108.3
N21 C19 H19B 108.3
H19A C19 H19B 107.4
N13 C18 N3 115.7(5)
N13 C18 C10 104.4(4)
N3 C18 C10 103.2(4)
N13 C18 H18A 111.0
N3 C18 H18A 111.0
C10 C18 H18A 111.0
O4 C17 N14 127.1(6)
O4 C17 N17 125.5(6)
N14 C17 N17 107.4(5)
N14 C16 N8 113.9(5)
N14 C16 C12 103.4(5)
N8 C16 C12 104.5(5)
N14 C16 H16A 111.5
N8 C16 H16A 111.5
C12 C16 H16A 111.5
N8 C15 N4 112.7(5)
N8 C15 H15A 109.1
N4 C15 H15A 109.1
N8 C15 H15B 109.1
N4 C15 H15B 109.1
H15A C15 H15B 107.8
N12 C14 N11 115.3(5)
N12 C14 C38 103.7(5)
N11 C14 C38 102.5(5)
N12 C14 H14A 111.6
N11 C14 H14A 111.6
C38 C14 H14A 111.6
O11 C13 N9 125.4(5)
O11 C13 N8 125.4(5)
N9 C13 N8 109.1(5)
N17 C12 N9 113.2(5)
N17 C12 C16 104.0(5)
N9 C12 C16 102.2(5)
N17 C12 H12A 112.2
N9 C12 H12A 112.2
C16 C12 H12A 112.2
N10 C11 N2 114.2(5)
N10 C11 H11A 108.7
N2 C11 H11A 108.7
N10 C11 H11B 108.7
N2 C11 H11B 108.7
H11A C11 H11B 107.6
N2 C10 N19 115.3(5)
N2 C10 C18 102.9(4)
N19 C10 C18 101.6(4)
N2 C10 H10A 112.1
N19 C10 H10A 112.1
C18 C10 H10A 112.1
N6 C9 N23 113.7(4)
N6 C9 C2 111.0(5)
N23 C9 C2 112.6(5)
N6 C9 C26 102.4(4)
N23 C9 C26 101.2(4)
C2 C9 C26 115.3(5)
N18 C8 N14 113.2(5)
N18 C8 H8A 108.9
N14 C8 H8A 108.9
N18 C8 H8B 108.9
N14 C8 H8B 108.9
H8A C8 H8B 107.8
O2 C7 N19 126.1(6)
O2 C7 N13 124.9(6)
N19 C7 N13 109.0(5)
N5 C6 N16 112.8(4)
N5 C6 C4 111.3(5)
N16 C6 C4 111.2(5)
N5 C6 C25 102.3(4)
N16 C6 C25 101.6(4)
C4 C6 C25 117.1(5)
N19 C5 N1 112.9(5)
N19 C5 H5A 109.0
N1 C5 H5A 109.0
N19 C5 H5B 109.0
N1 C5 H5B 109.0
H5A C5 H5B 107.8
C6 C4 H4A 109.5
C6 C4 H4B 109.5
H4A C4 H4B 109.5
C6 C4 H4C 109.5
H4A C4 H4C 109.5
H4B C4 H4C 109.5
C25 C3 H3A 109.5
C25 C3 H3B 109.5
H3A C3 H3B 109.5
C25 C3 H3C 109.5
H3A C3 H3C 109.5
H3B C3 H3C 109.5
C9 C2 H2A 109.5
C9 C2 H2B 109.5
H2A C2 H2B 109.5
C9 C2 H2C 109.5
H2A C2 H2C 109.5
H2B C2 H2C 109.5
C26 C1 H1A 109.5
C26 C1 H1B 109.5
H1A C1 H1B 109.5
C26 C1 H1C 109.5
H1A C1 H1C 109.5
H1B C1 H1C 109.5
C42 O15 H15C 109.5
C41 N25 H25A 109.5
C41 N25 H25B 109.5
H25A N25 H25B 109.5
C41 N25 H25C 109.5
H25A N25 H25C 109.5
H25B N25 H25C 109.5
C43 O14 H14B 114.9
O14 C43 O13 124.7(7)
O14 C43 C41 116.4(7)
O13 C43 C41 118.8(7)
O15 C42 C41 110.0(6)
O15 C42 H42A 109.7
C41 C42 H42A 109.7
O15 C42 H42B 109.7
C41 C42 H42B 109.7
H42A C42 H42B 108.2
N25 C41 C42 108.7(5)
N25 C41 C43 111.0(5)
C42 C41 C43 111.1(5)
N25 C41 H41A 108.7
C42 C41 H41A 108.7
C43 C41 H41A 108.7

loop_
_geom_bond_atom_site_label_1
_geom_bond_atom_site_label_2
_geom_bond_distance
O1 C40 1.216(8)
O2 C7 1.229(8)
O3 C35 1.201(7)
O4 C17 1.201(8)
O5 C39 1.223(8)
O6 C34 1.201(8)
O7 C33 1.228(8)
O8 C23 1.240(8)
O9 C37 1.230(7)
O10 C29 1.212(8)
O11 C13 1.228(8)
O12 C28 1.211(8)
N1 C40 1.370(8)
N1 C5 1.440(8)
N1 C20 1.447(8)
N2 C23 1.357(8)
N2 C11 1.435(8)
N2 C10 1.440(8)
N3 C23 1.370(8)
N3 C18 1.438(8)
N3 C24 1.442(8)
N4 C37 1.366(8)
N4 C38 1.445(8)
N4 C15 1.465(7)
N5 C35 1.372(8)
N5 C6 1.452(7)
N5 C30 1.461(8)
N6 C33 1.354(8)
N6 C9 1.448(7)
N6 C22 1.458(7)
N7 C39 1.363(7)
N7 C27 1.440(8)
N7 C26 1.457(8)
N8 C13 1.361(8)
N8 C15 1.431(8)
N8 C16 1.454(8)
N9 C13 1.350(8)
N9 C22 1.451(7)
N9 C12 1.463(8)
N10 C28 1.378(8)
N10 C11 1.429(8)
N10 C20 1.463(8)
N11 C34 1.384(8)
N11 C31 1.434(8)
N11 C14 1.454(8)
N12 C37 1.373(7)
N12 C14 1.438(8)
N12 C36 1.440(8)
N13 C7 1.379(8)
N13 C18 1.428(8)
N13 C30 1.446(8)
N14 C17 1.368(8)
N14 C16 1.438(8)
N14 C8 1.452(8)
N15 C29 1.370(7)
N15 C25 1.450(8)
N15 C36 1.457(8)
N16 C29 1.355(8)
N16 C24 1.457(8)
N16 C6 1.468(7)
N17 C17 1.386(8)
N17 C21 1.444(7)
N17 C12 1.449(8)
N18 C34 1.372(9)
N18 C38 1.431(8)
N18 C8 1.448(8)
N19 C7 1.343(8)
N19 C5 1.437(7)
N19 C10 1.475(8)
N20 C33 1.371(8)
N20 C19 1.436(8)
N20 C26 1.463(8)
N21 C28 1.356(8)
N21 C19 1.443(8)
N21 C32 1.461(8)
N22 C40 1.377(8)
N22 C27 1.439(8)
N22 C32 1.458(7)
N23 C39 1.370(8)
N23 C21 1.436(7)
N23 C9 1.451(8)
N24 C35 1.391(8)
N24 C31 1.437(9)
N24 C25 1.441(8)
C25 C3 1.534(8)
C25 C6 1.577(8)
C38 C14 1.561(8)
C38 H38A 0.9800
C31 H31A 0.9700
C31 H31B 0.9700
C36 H36A 0.9700
C36 H36B 0.9700
C32 C20 1.533(9)
C32 H32A 0.9800
C30 H30A 0.9700
C30 H30B 0.9700
C27 H27A 0.9700
C27 H27B 0.9700
C26 C1 1.508(8)
C26 C9 1.615(8)
C24 H24A 0.9700
C24 H24B 0.9700
C22 H22A 0.9700
C22 H22B 0.9700
C21 H21A 0.9700
C21 H21B 0.9700
C20 H20A 0.9800
C19 H19A 0.9700
C19 H19B 0.9700
C18 C10 1.562(8)
C18 H18A 0.9800
C16 C12 1.532(8)
C16 H16A 0.9800
C15 H15A 0.9700
C15 H15B 0.9700
C14 H14A 0.9800
C12 H12A 0.9800
C11 H11A 0.9700
C11 H11B 0.9700
C10 H10A 0.9800
C9 C2 1.529(9)
C8 H8A 0.9700
C8 H8B 0.9700
C6 C4 1.519(8)
C5 H5A 0.9700
C5 H5B 0.9700
C4 H4A 0.9600
C4 H4B 0.9600
C4 H4C 0.9600
C3 H3A 0.9600
C3 H3B 0.9600
C3 H3C 0.9600
C2 H2A 0.9600
C2 H2B 0.9600
C2 H2C 0.9600
C1 H1A 0.9600
C1 H1B 0.9600
C1 H1C 0.9600
O15 C42 1.404(10)
O15 H15C 0.8200
N25 C41 1.493(8)
N25 H25A 0.8900
N25 H25B 0.8900
N25 H25C 0.8900
O14 C43 1.239(10)
O14 H14B 0.8500
C43 O13 1.240(9)
C43 C41 1.515(9)
C42 C41 1.511(9)
C42 H42A 0.9700
C42 H42B 0.9700
C41 H41A 0.9800

loop_
_platon_squeeze_void_nr
_platon_squeeze_void_average_x
_platon_squeeze_void_average_y
_platon_squeeze_void_average_z
_platon_squeeze_void_volume
_platon_squeeze_void_count_electrons
_platon_squeeze_void_content
1 -0.043 0.219 0.215 63 26 ' '
2 0.043 0.719 0.785 62 26 ' '
3 0.095 0.307 0.735 11 1 ' '
4 0.357 0.647 0.797 8 2 ' '
5 0.381 0.975 0.885 21 9 ' '
6 0.619 0.475 0.115 21 9 ' '
7 0.642 0.147 0.203 8 2 ' '
8 0.905 0.807 0.265 11 1 ' '
